data_1539850
loop_
_publ_author_name
'Crevecoeur, C.'
'Romers, C.'

_publ_section_title
;
 The crystal structure of Cu Ta S3
;
_journal_name_full
;
Koninklijke Nederlandse Akademie van Wetenschappen, Series B: Physical 
Sciences: Proceedings
;
_journal_page_first 289
_journal_page_last 291
_journal_volume 67
_journal_year 1964
_chemical_formula_sum 'Cu S3 Ta'
_chemical_name_systematic 'Cu (Ta S3)'
_space_group_IT_number 62
_symmetry_space_group_name_Hall '-P 2c 2n'
_symmetry_space_group_name_H-M 'P n a m'
_cell_angle_alpha 90
_cell_angle_beta 90
_cell_angle_gamma 90
_cell_formula_units_Z 4
_cell_length_a 9.49
_cell_length_b 11.82
_cell_length_c 3.53
_cell_volume 395.966
_citation_journal_id_ASTM KNWBAA
_cod_data_source_file Crevecoeur_KNWBAA_1964_1287.cif
_cod_data_source_block Cu1S3Ta1
_cod_original_cell_volume 395.9664
_cod_original_sg_symbol_Hall '-P 2ac 2n (-x,z,y)'
_cod_original_formula_sum 'Cu1 S3 Ta1'
_cod_database_code 1539850

loop_
_symmetry_equiv_pos_as_xyz
x,y,z
-x+1/2,y+1/2,-z
x+1/2,-y+1/2,-z+1/2
-x,-y,z+1/2
-x,-y,-z
x-1/2,-y-1/2,z
-x-1/2,y-1/2,z-1/2
x,y,-z-1/2

loop_
_atom_site_label
_atom_site_type_symbol
_atom_site_fract_x
_atom_site_fract_y
_atom_site_fract_z
_atom_site_occupancy
_atom_site_U_iso_or_equiv
S2 S-2 0.0796 0.1 0.25 1 0.0
S3 S-2 0.0745 0.685 0.25 1 0.0
S1 S-2 0.2219 0.406 0.25 1 0.0
Ta1 Ta+5 0.1071 0.87 0.25 1 0.0
Cu1 Cu+1 0.2691 0.215 0.25 1 0.0
